data_2207894
loop_
_publ_author_name
'Zeller, Matthias'
'Hunter, Allen D.'
'Sampson, Paul'
'Chumachenko, Nataliya'

_publ_section_title
(4a<i>SR</i>,7<i>SR</i>,9a<i>SR</i>)-7-<i>tert</i>-Butyl-9a-methyl-5,5-dioxo-1,2,4a,9a-tetrahydro-8-oxa-5\l^6^-thiabenzocycloheptan-9-one
_journal_coeditor_code SJ6181
_journal_issue 1
_journal_name_full 'Acta Crystallographica Section E'
_journal_page_first o368
_journal_page_last o369
_journal_paper_doi 10.1107/S1600536805041140
_journal_volume 62
_journal_year 2006
_chemical_formula_iupac 'C14 H22 O4 S'
_chemical_formula_moiety 'C14 H22 O4 S'
_chemical_formula_sum 'C14 H22 O4 S'
_chemical_formula_weight 286.38
_chemical_name_systematic
;
(4aSR,7SR,9aSR)-7-tert-Butyl-9a-methyl-5,5-dioxo-1,2,4a,9a-tetrahydro-8-oxa-
5\l^6^-thiabenzocycloheptan-9-one
;
_space_group_IT_number 2
_symmetry_cell_setting triclinic
_symmetry_space_group_name_Hall '-P 1'
_symmetry_space_group_name_H-M 'P -1'
_atom_sites_solution_hydrogens geom
_atom_sites_solution_primary direct
_atom_sites_solution_secondary difmap
_audit_creation_method SHELXL-97
_cell_angle_alpha 112.539(2)
_cell_angle_beta 90.278(2)
_cell_angle_gamma 100.160(2)
_cell_formula_units_Z 2
_cell_length_a 5.6949(5)
_cell_length_b 11.1309(10)
_cell_length_c 12.3085(11)
_cell_measurement_reflns_used 6500
_cell_measurement_temperature 100(2)
_cell_measurement_theta_max 30.56
_cell_measurement_theta_min 3.19
_cell_volume 707.08(11)
_computing_cell_refinement 'SAINT-Plus (Bruker, 2003)'
_computing_data_collection 'SMART (Bruker, 2002)'
_computing_data_reduction SAINT-Plus
_computing_molecular_graphics SHELXTL
_computing_publication_material SHELXTL
_computing_structure_refinement SHELXTL
_computing_structure_solution 'SHELXTL (Bruker, 2000)'
_diffrn_ambient_temperature 100(2)
_diffrn_measured_fraction_theta_full 0.995
_diffrn_measured_fraction_theta_max 0.995
_diffrn_measurement_device_type 'Bruker SMART APEX CCD'
_diffrn_measurement_method \w
_diffrn_radiation_monochromator graphite
_diffrn_radiation_source 'fine-focus sealed tube'
_diffrn_radiation_type MoK\a
_diffrn_radiation_wavelength 0.71073
_diffrn_reflns_av_R_equivalents 0.0000
_diffrn_reflns_av_sigmaI/netI 0.0330
_diffrn_reflns_limit_h_max 7
_diffrn_reflns_limit_h_min -7
_diffrn_reflns_limit_k_max 14
_diffrn_reflns_limit_k_min -14
_diffrn_reflns_limit_l_max 16
_diffrn_reflns_limit_l_min -16
_diffrn_reflns_number 11949
_diffrn_reflns_theta_full 28.28
_diffrn_reflns_theta_max 28.28
_diffrn_reflns_theta_min 1.80
_diffrn_standards_decay_% 0
_diffrn_standards_number 0
_exptl_absorpt_coefficient_mu 0.237
_exptl_absorpt_correction_T_max 0.96
_exptl_absorpt_correction_T_min 0.8702
_exptl_absorpt_correction_type multi-scan
_exptl_absorpt_process_details '(TWINABS in SAINT-Plus; Bruker, 2003)'
_exptl_crystal_colour colourless
_exptl_crystal_density_diffrn 1.345
_exptl_crystal_density_method 'not measured'
_exptl_crystal_description block
_exptl_crystal_F_000 308
_exptl_crystal_size_max 0.29
_exptl_crystal_size_mid 0.20
_exptl_crystal_size_min 0.18
_refine_diff_density_max 0.565
_refine_diff_density_min -0.386
_refine_ls_extinction_method none
_refine_ls_goodness_of_fit_ref 1.157
_refine_ls_hydrogen_treatment constr
_refine_ls_matrix_type full
_refine_ls_number_parameters 177
_refine_ls_number_reflns 11919
_refine_ls_number_restraints 0
_refine_ls_restrained_S_all 1.157
_refine_ls_R_factor_all 0.0509
_refine_ls_R_factor_gt 0.0485
_refine_ls_shift/su_max 0.000
_refine_ls_shift/su_mean 0.000
_refine_ls_structure_factor_coef Fsqd
_refine_ls_weighting_details 'calc w=1/[\s^2^(Fo^2^)+(0.0415P)^2^+0.3942P] where P=(Fo^2^+2Fc^2^)/3'
_refine_ls_weighting_scheme calc
_refine_ls_wR_factor_gt 0.1176
_refine_ls_wR_factor_ref 0.1192
_reflns_number_gt 11372
_reflns_number_total 11919
_reflns_threshold_expression I>2\s(I)
_cod_data_source_file sj6181.cif
_cod_data_source_block II
_cod_original_cell_volume 707.07(11)
_cod_database_code 2207894
_cod_database_fobs_code 2207894

loop_
_symmetry_equiv_pos_as_xyz
'x, y, z'
'-x, -y, -z'

loop_
_atom_site_label
_atom_site_fract_x
_atom_site_fract_y
_atom_site_fract_z
_atom_site_U_iso_or_equiv
_atom_site_adp_type
_atom_site_calc_flag
_atom_site_refinement_flags
_atom_site_occupancy
_atom_site_type_symbol
C1 0.5899(2) 0.79692(11) 0.24787(10) 0.0175(2) Uani d . 1 C
H1A 0.6928 0.7904 0.3097 0.021 Uiso calc R 1 H
H1B 0.6815 0.7835 0.1774 0.021 Uiso calc R 1 H
O1 0.58397(14) 0.64822(8) 0.42340(7) 0.02023(18) Uani d . 1 O
C2 0.5279(2) 0.93488(11) 0.29225(10) 0.0206(2) Uani d . 1 C
H2A 0.6738 1.0020 0.3309 0.025 Uiso calc R 1 H
H2B 0.4711 0.9518 0.2242 0.025 Uiso calc R 1 H
O2 0.23163(15) 0.69741(8) 0.53791(7) 0.02208(19) Uani d . 1 O
C3 0.3392(2) 0.94932(11) 0.37784(10) 0.0197(2) Uani d . 1 C
H3 0.3137 1.0362 0.4230 0.024 Uiso calc R 1 H
O3 0.62698(15) 0.52763(8) 0.14649(7) 0.02197(18) Uani d . 1 O
C4 0.2049(2) 0.84889(11) 0.39487(10) 0.0177(2) Uani d . 1 C
H4 0.0946 0.8681 0.4540 0.021 Uiso calc R 1 H
C4A 0.21794(19) 0.70603(11) 0.32544(9) 0.0144(2) Uani d . 1 C
H4A 0.0507 0.6570 0.2954 0.017 Uiso calc R 1 H
S5 0.32699(5) 0.63747(3) 0.42553(2) 0.01507(7) Uani d . 1 S
C6 0.1931(2) 0.46497(10) 0.36741(9) 0.0171(2) Uani d . 1 C
H6A 0.2306 0.4264 0.4242 0.020 Uiso calc R 1 H
H6B 0.0171 0.4556 0.3590 0.020 Uiso calc R 1 H
C7 0.27879(19) 0.38690(10) 0.24789(9) 0.0148(2) Uani d . 1 C
H7 0.4534 0.3874 0.2578 0.018 Uiso calc R 1 H
O8 0.24300(14) 0.45871(7) 0.17398(6) 0.01538(16) Uani d . 1 O
C9 0.4354(2) 0.55294(11) 0.17472(9) 0.0156(2) Uani d . 1 C
C9A 0.36523(19) 0.68776(10) 0.21616(9) 0.0143(2) Uani d . 1 C
C10 0.1434(2) 0.24316(11) 0.18638(10) 0.0157(2) Uani d . 1 C
C11 0.1893(2) 0.16651(11) 0.26202(11) 0.0204(2) Uani d . 1 C
H11A 0.1190 0.0724 0.2198 0.031 Uiso calc R 1 H
H11B 0.1161 0.2014 0.3369 0.031 Uiso calc R 1 H
H11C 0.3621 0.1767 0.2777 0.031 Uiso calc R 1 H
C12 0.2411(2) 0.18335(11) 0.06519(10) 0.0204(2) Uani d . 1 C
H12A 0.4145 0.1906 0.0754 0.031 Uiso calc R 1 H
H12B 0.2068 0.2315 0.0168 0.031 Uiso calc R 1 H
H12C 0.1645 0.0898 0.0259 0.031 Uiso calc R 1 H
C13 -0.1261(2) 0.23669(11) 0.16971(10) 0.0183(2) Uani d . 1 C
H13A -0.1532 0.2980 0.1334 0.027 Uiso calc R 1 H
H13B -0.1936 0.2617 0.2466 0.027 Uiso calc R 1 H
H13C -0.2037 0.1462 0.1185 0.027 Uiso calc R 1 H
C14 0.2036(2) 0.68826(11) 0.11570(10) 0.0187(2) Uani d . 1 C
H14A 0.2933 0.6751 0.0456 0.028 Uiso calc R 1 H
H14B 0.1513 0.7735 0.1406 0.028 Uiso calc R 1 H
H14C 0.0634 0.6165 0.0970 0.028 Uiso calc R 1 H

loop_
_atom_site_aniso_label
_atom_site_aniso_U_11
_atom_site_aniso_U_22
_atom_site_aniso_U_33
_atom_site_aniso_U_12
_atom_site_aniso_U_13
_atom_site_aniso_U_23
C1 0.0165(5) 0.0182(5) 0.0192(5) 0.0021(4) 0.0023(4) 0.0096(4)
O1 0.0200(4) 0.0217(4) 0.0199(4) 0.0017(3) -0.0029(3) 0.0101(3)
C2 0.0240(6) 0.0170(5) 0.0208(6) 0.0019(5) 0.0014(5) 0.0084(5)
O2 0.0301(5) 0.0205(4) 0.0131(4) 0.0015(4) 0.0031(3) 0.0053(3)
C3 0.0242(6) 0.0166(5) 0.0172(5) 0.0067(5) -0.0017(5) 0.0043(4)
O3 0.0202(4) 0.0213(4) 0.0268(4) 0.0070(3) 0.0084(4) 0.0106(4)
C4 0.0188(5) 0.0194(5) 0.0145(5) 0.0075(5) 0.0009(4) 0.0045(4)
C4A 0.0148(5) 0.0174(5) 0.0122(5) 0.0037(4) 0.0010(4) 0.0068(4)
S5 0.01788(13) 0.01539(13) 0.01137(12) 0.00068(10) -0.00038(10) 0.00569(10)
C6 0.0209(6) 0.0135(5) 0.0155(5) -0.0014(4) -0.0002(4) 0.0064(4)
C7 0.0151(5) 0.0164(5) 0.0153(5) 0.0035(4) 0.0000(4) 0.0085(4)
O8 0.0166(4) 0.0162(4) 0.0147(4) 0.0023(3) 0.0012(3) 0.0080(3)
C9 0.0181(5) 0.0179(5) 0.0116(5) 0.0029(4) 0.0014(4) 0.0066(4)
C9A 0.0156(5) 0.0156(5) 0.0129(5) 0.0036(4) 0.0022(4) 0.0067(4)
C10 0.0159(5) 0.0139(5) 0.0169(5) 0.0024(4) 0.0003(4) 0.0058(4)
C11 0.0200(6) 0.0172(5) 0.0260(6) 0.0040(4) 0.0005(5) 0.0105(5)
C12 0.0171(5) 0.0181(5) 0.0211(6) 0.0020(4) 0.0024(4) 0.0029(5)
C13 0.0157(5) 0.0192(5) 0.0188(5) 0.0027(4) 0.0014(4) 0.0064(4)
C14 0.0217(6) 0.0208(6) 0.0147(5) 0.0048(5) 0.0005(4) 0.0079(4)

loop_
_atom_type_symbol
_atom_type_description
_atom_type_scat_dispersion_real
_atom_type_scat_dispersion_imag
_atom_type_scat_source
C C 0.0033 0.0016 'International Tables Vol C Tables 4.2.6.8 and 6.1.1.4'
H H 0.0000 0.0000 'International Tables Vol C Tables 4.2.6.8 and 6.1.1.4'
O O 0.0106 0.0060 'International Tables Vol C Tables 4.2.6.8 and 6.1.1.4'
S S 0.1246 0.1234 'International Tables Vol C Tables 4.2.6.8 and 6.1.1.4'

loop_
_geom_angle_atom_site_label_1
_geom_angle_atom_site_label_2
_geom_angle_atom_site_label_3
_geom_angle
C2 C1 C9A 111.80(9)
C2 C1 H1A 109.3
C9A C1 H1A 109.3
C2 C1 H1B 109.3
C9A C1 H1B 109.3
H1A C1 H1B 107.9
C3 C2 C1 111.98(9)
C3 C2 H2A 109.2
C1 C2 H2A 109.2
C3 C2 H2B 109.2
C1 C2 H2B 109.2
H2A C2 H2B 107.9
C4 C3 C2 124.29(11)
C4 C3 H3 117.9
C2 C3 H3 117.9
C3 C4 C4A 123.45(10)
C3 C4 H4 118.3
C4A C4 H4 118.3
C4 C4A C9A 112.39(9)
C4 C4A S5 108.89(7)
C9A C4A S5 113.65(7)
C4 C4A H4A 107.2
C9A C4A H4A 107.2
S5 C4A H4A 107.2
O2 S5 O1 117.93(5)
O2 S5 C6 106.80(5)
O1 S5 C6 107.89(5)
O2 S5 C4A 107.59(5)
O1 S5 C4A 109.71(5)
C6 S5 C4A 106.31(5)
C7 C6 S5 113.09(7)
C7 C6 H6A 109.0
S5 C6 H6A 109.0
C7 C6 H6B 109.0
S5 C6 H6B 109.0
H6A C6 H6B 107.8
O8 C7 C6 105.45(8)
O8 C7 C10 108.56(8)
C6 C7 C10 114.95(9)
O8 C7 H7 109.2
C6 C7 H7 109.2
C10 C7 H7 109.2
C9 O8 C7 115.39(8)
O3 C9 O8 122.90(10)
O3 C9 C9A 127.11(10)
O8 C9 C9A 109.99(9)
C9 C9A C1 109.98(9)
C9 C9A C14 107.43(9)
C1 C9A C14 111.71(9)
C9 C9A C4A 108.66(8)
C1 C9A C4A 110.41(9)
C14 C9A C4A 108.56(9)
C11 C10 C13 109.72(9)
C11 C10 C12 110.20(9)
C13 C10 C12 109.29(9)
C11 C10 C7 108.44(9)
C13 C10 C7 111.37(9)
C12 C10 C7 107.80(9)
C10 C11 H11A 109.5
C10 C11 H11B 109.5
H11A C11 H11B 109.5
C10 C11 H11C 109.5
H11A C11 H11C 109.5
H11B C11 H11C 109.5
C10 C12 H12A 109.5
C10 C12 H12B 109.5
H12A C12 H12B 109.5
C10 C12 H12C 109.5
H12A C12 H12C 109.5
H12B C12 H12C 109.5
C10 C13 H13A 109.5
C10 C13 H13B 109.5
H13A C13 H13B 109.5
C10 C13 H13C 109.5
H13A C13 H13C 109.5
H13B C13 H13C 109.5
C9A C14 H14A 109.5
C9A C14 H14B 109.5
H14A C14 H14B 109.5
C9A C14 H14C 109.5
H14A C14 H14C 109.5
H14B C14 H14C 109.5

loop_
_geom_bond_atom_site_label_1
_geom_bond_atom_site_label_2
_geom_bond_distance
C1 C2 1.5270(16)
C1 C9A 1.5327(15)
C1 H1A 0.9900
C1 H1B 0.9900
O1 S5 1.4484(8)
C2 C3 1.4943(16)
C2 H2A 0.9900
C2 H2B 0.9900
O2 S5 1.4426(8)
C3 C4 1.3260(16)
C3 H3 0.9500
O3 C9 1.1950(14)
C4 C4A 1.5049(15)
C4 H4 0.9500
C4A C9A 1.5542(14)
C4A S5 1.8347(11)
C4A H4A 1.0000
S5 C6 1.7902(11)
C6 C7 1.5276(15)
C6 H6A 0.9900
C6 H6B 0.9900
C7 O8 1.4565(12)
C7 C10 1.5356(15)
C7 H7 1.0000
O8 C9 1.3738(13)
C9 C9A 1.5160(15)
C9A C14 1.5401(15)
C10 C11 1.5324(15)
C10 C13 1.5327(15)
C10 C12 1.5347(15)
C11 H11A 0.9800
C11 H11B 0.9800
C11 H11C 0.9800
C12 H12A 0.9800
C12 H12B 0.9800
C12 H12C 0.9800
C13 H13A 0.9800
C13 H13B 0.9800
C13 H13C 0.9800
C14 H14A 0.9800
C14 H14B 0.9800
C14 H14C 0.9800

loop_
_geom_torsion_atom_site_label_1
_geom_torsion_atom_site_label_2
_geom_torsion_atom_site_label_3
_geom_torsion_atom_site_label_4
_geom_torsion
C9A C1 C2 C3 44.27(13)
C1 C2 C3 C4 -13.48(16)
C2 C3 C4 C4A -2.99(18)
C3 C4 C4A C9A -11.74(15)
C3 C4 C4A S5 115.10(11)
C4 C4A S5 O2 35.29(9)
C9A C4A S5 O2 161.40(7)
C4 C4A S5 O1 -94.17(8)
C9A C4A S5 O1 31.94(9)
C4 C4A S5 C6 149.42(8)
C9A C4A S5 C6 -84.47(8)
O2 S5 C6 C7 -179.48(8)
O1 S5 C6 C7 -51.78(9)
C4A S5 C6 C7 65.85(9)
S5 C6 C7 O8 -52.20(10)
S5 C6 C7 C10 -171.72(8)
C6 C7 O8 C9 91.56(10)
C10 C7 O8 C9 -144.77(9)
C7 O8 C9 O3 58.59(14)
C7 O8 C9 C9A -121.14(9)
O3 C9 C9A C1 -14.41(15)
O8 C9 C9A C1 165.31(8)
O3 C9 C9A C14 107.37(13)
O8 C9 C9A C14 -72.91(10)
O3 C9 C9A C4A -135.36(11)
O8 C9 C9A C4A 44.35(11)
C2 C1 C9A C9 -178.99(9)
C2 C1 C9A C14 61.82(12)
C2 C1 C9A C4A -59.09(12)
C4 C4A C9A C9 162.38(9)
S5 C4A C9A C9 38.13(11)
C4 C4A C9A C1 41.69(12)
S5 C4A C9A C1 -82.56(10)
C4 C4A C9A C14 -81.08(11)
S5 C4A C9A C14 154.67(7)
O8 C7 C10 C11 177.85(8)
C6 C7 C10 C11 -64.37(12)
O8 C7 C10 C13 -61.33(11)
C6 C7 C10 C13 56.45(12)
O8 C7 C10 C12 58.55(11)
C6 C7 C10 C12 176.33(9)
